data_4350291
loop_
_publ_author_name
'Rachford, Aaron A.'
'Petersen, Jeffrey L.'
'Rack, Jeffrey J.'

_publ_section_title
;
 Efficient energy conversion in photochromic ruthenium DMSO complexes.
;
_journal_issue 15
_journal_name_full 'Inorganic chemistry'
_journal_page_first 5953
_journal_page_last 5960
_journal_paper_doi 10.1021/ic0603398
_journal_volume 45
_journal_year 2006
_chemical_formula_sum 'C25 H23 F3 N4 O6 Ru S2'
_chemical_formula_weight 697.66
_space_group_IT_number 14
_space_group_name_Hall '-P 2yn'
_space_group_name_H-M_alt 'P 1 21/n 1'
_symmetry_cell_setting monoclinic
_symmetry_space_group_name_H-M 'P 1 21/n 1'
_atom_sites_solution_hydrogens geom
_atom_sites_solution_primary direct
_atom_sites_solution_secondary difmap
_audit_creation_method SHELXL-97
_cell_angle_alpha 90.00
_cell_angle_beta 91.217(2)
_cell_angle_gamma 90.00
_cell_formula_units_Z 4
_cell_length_a 9.2982(10)
_cell_length_b 16.4914(19)
_cell_length_c 18.014(2)
_cell_measurement_temperature 295(2)
_cell_volume 2761.6(5)
_computing_structure_refinement 'SHELXL-97 (Sheldrick, 1997)'
_computing_structure_solution 'SHELXS-97 (Sheldrick, 1990)'
_diffrn_ambient_temperature 295(2)
_diffrn_measured_fraction_theta_full 0.971
_diffrn_measured_fraction_theta_max 0.971
_diffrn_radiation_monochromator graphite
_diffrn_radiation_source 'fine-focus sealed tube'
_diffrn_radiation_type MoK\a
_diffrn_radiation_wavelength 0.71073
_diffrn_reflns_av_R_equivalents 0.0689
_diffrn_reflns_av_sigmaI/netI 0.1060
_diffrn_reflns_limit_h_max 12
_diffrn_reflns_limit_h_min -10
_diffrn_reflns_limit_k_max 21
_diffrn_reflns_limit_k_min -21
_diffrn_reflns_limit_l_max 23
_diffrn_reflns_limit_l_min -23
_diffrn_reflns_number 18234
_diffrn_reflns_theta_full 27.56
_diffrn_reflns_theta_max 27.56
_diffrn_reflns_theta_min 1.67
_diffrn_standards_decay_% none
_exptl_absorpt_coefficient_mu 0.787
_exptl_absorpt_correction_type empirical
_exptl_absorpt_process_details SADABS
_exptl_crystal_colour red
_exptl_crystal_density_diffrn 1.678
_exptl_crystal_density_method 'not measured'
_exptl_crystal_F_000 1408
_exptl_crystal_size_max 0.48
_exptl_crystal_size_mid 0.14
_exptl_crystal_size_min 0.10
_refine_diff_density_max 1.252
_refine_diff_density_min -1.187
_refine_diff_density_rms 0.117
_refine_ls_extinction_method none
_refine_ls_goodness_of_fit_ref 1.021
_refine_ls_hydrogen_treatment riding
_refine_ls_matrix_type full
_refine_ls_number_parameters 373
_refine_ls_number_reflns 6206
_refine_ls_number_restraints 0
_refine_ls_restrained_S_all 1.021
_refine_ls_R_factor_all 0.0783
_refine_ls_R_factor_gt 0.0557
_refine_ls_shift/su_max 0.002
_refine_ls_shift/su_mean 0.000
_refine_ls_structure_factor_coef Fsqd
_refine_ls_weighting_details 'calc w=1/[\s^2^(Fo^2^)+(0.0500P)^2^+3.1979P] where P=(Fo^2^+2Fc^2^)/3'
_refine_ls_weighting_scheme calc
_refine_ls_wR_factor_gt 0.1379
_refine_ls_wR_factor_ref 0.1574
_reflns_number_gt 4591
_reflns_number_total 6206
_reflns_threshold_expression >2sigma(I)
_cod_data_source_file ic0603398si20060228_090150.cif
_cod_data_source_block ar14ccd
_cod_original_sg_symbol_H-M P21/n
_cod_database_code 4350291

loop_
_symmetry_equiv_pos_as_xyz
'x, y, z'
'-x+1/2, y+1/2, -z+1/2'
'-x, -y, -z'
'x-1/2, -y-1/2, z-1/2'

loop_
_atom_site_label
_atom_site_type_symbol
_atom_site_fract_x
_atom_site_fract_y
_atom_site_fract_z
_atom_site_U_iso_or_equiv
_atom_site_adp_type
_atom_site_occupancy
_atom_site_symmetry_multiplicity
_atom_site_calc_flag
_atom_site_refinement_flags
Ru1 Ru 0.67819(3) 0.68922(2) 0.029719(18) 0.03227(13) Uani 1 1 d .
S1 S 0.57439(11) 0.71103(8) -0.08191(6) 0.0418(3) Uani 1 1 d .
O1 O 0.7086(3) 0.5676(2) 0.00206(18) 0.0451(7) Uani 1 1 d .
O2 O 0.8234(4) 0.4557(2) 0.0370(2) 0.0695(11) Uani 1 1 d .
O3 O 0.4635(4) 0.7745(2) -0.0877(2) 0.0583(9) Uani 1 1 d .
N1 N 0.4749(4) 0.6863(2) 0.0747(2) 0.0357(8) Uani 1 1 d .
N2 N 0.6518(4) 0.8039(2) 0.0524(2) 0.0376(8) Uani 1 1 d .
N3 N 0.8752(3) 0.7345(2) -0.0017(2) 0.0378(8) Uani 1 1 d .
N4 N 0.7808(3) 0.6431(2) 0.1298(2) 0.0373(8) Uani 1 1 d .
C1 C 0.3897(5) 0.6230(3) 0.0852(3) 0.0463(11) Uani 1 1 d .
H1 H 0.4204 0.5722 0.0696 0.056 Uiso 1 1 calc R
C2 C 0.2565(5) 0.6292(4) 0.1185(3) 0.0575(14) Uani 1 1 d .
H2 H 0.2002 0.5835 0.1261 0.069 Uiso 1 1 calc R
C3 C 0.2102(5) 0.7049(4) 0.1399(3) 0.0612(15) Uani 1 1 d .
H3 H 0.1219 0.7109 0.1626 0.073 Uiso 1 1 calc R
C4 C 0.2948(5) 0.7711(4) 0.1275(3) 0.0544(13) Uani 1 1 d .
H4 H 0.2638 0.8224 0.1415 0.065 Uiso 1 1 calc R
C5 C 0.4269(4) 0.7618(3) 0.0942(3) 0.0412(10) Uani 1 1 d .
C6 C 0.5250(4) 0.8290(3) 0.0792(3) 0.0404(10) Uani 1 1 d .
C7 C 0.5010(5) 0.9107(3) 0.0909(3) 0.0540(12) Uani 1 1 d .
H7 H 0.4145 0.9287 0.1099 0.065 Uiso 1 1 calc R
C8 C 0.6082(6) 0.9649(3) 0.0738(3) 0.0621(15) Uani 1 1 d .
H8 H 0.5934 1.0201 0.0807 0.074 Uiso 1 1 calc R
C9 C 0.7378(6) 0.9379(3) 0.0465(3) 0.0565(13) Uani 1 1 d .
H9 H 0.8101 0.9747 0.0355 0.068 Uiso 1 1 calc R
C10 C 0.7583(4) 0.8567(3) 0.0357(3) 0.0409(10) Uani 1 1 d .
C11 C 0.8873(5) 0.8161(3) 0.0074(3) 0.0409(10) Uani 1 1 d .
C12 C 1.0110(5) 0.8562(3) -0.0115(3) 0.0555(13) Uani 1 1 d .
H12 H 1.0171 0.9122 -0.0054 0.067 Uiso 1 1 calc R
C13 C 1.1250(5) 0.8144(3) -0.0389(4) 0.0602(15) Uani 1 1 d .
H13 H 1.2088 0.8413 -0.0516 0.072 Uiso 1 1 calc R
C14 C 1.1135(5) 0.7319(4) -0.0474(3) 0.0556(14) Uani 1 1 d .
H14 H 1.1897 0.7020 -0.0659 0.067 Uiso 1 1 calc R
C15 C 0.9877(4) 0.6938(3) -0.0283(3) 0.0437(11) Uani 1 1 d .
H15 H 0.9806 0.6379 -0.0340 0.052 Uiso 1 1 calc R
C16 C 0.7868(4) 0.5260(3) 0.0468(3) 0.0446(10) Uani 1 1 d .
C17 C 0.8320(4) 0.5682(3) 0.1180(3) 0.0418(10) Uani 1 1 d .
C18 C 0.9179(5) 0.5278(4) 0.1690(3) 0.0590(14) Uani 1 1 d .
H18 H 0.9535 0.4765 0.1585 0.071 Uiso 1 1 calc R
C19 C 0.9504(5) 0.5647(4) 0.2362(3) 0.0661(17) Uani 1 1 d .
H19 H 1.0102 0.5395 0.2712 0.079 Uiso 1 1 calc R
C20 C 0.8936(5) 0.6377(4) 0.2496(3) 0.0562(14) Uani 1 1 d .
H20 H 0.9112 0.6622 0.2954 0.067 Uiso 1 1 calc R
C21 C 0.8086(5) 0.6781(3) 0.1966(3) 0.0450(11) Uani 1 1 d .
C22 C 0.7442(7) 0.7583(4) 0.2140(3) 0.0666(15) Uani 1 1 d .
H22A H 0.7910 0.7998 0.1860 0.100 Uiso 1 1 calc R
H22B H 0.7564 0.7693 0.2660 0.100 Uiso 1 1 calc R
H22C H 0.6434 0.7576 0.2011 0.100 Uiso 1 1 calc R
C23 C 0.6980(6) 0.7280(5) -0.1538(3) 0.079(2) Uani 1 1 d .
H23A H 0.6471 0.7299 -0.2007 0.118 Uiso 1 1 calc R
H23B H 0.7669 0.6847 -0.1543 0.118 Uiso 1 1 calc R
H23C H 0.7469 0.7785 -0.1454 0.118 Uiso 1 1 calc R
C24 C 0.4935(6) 0.6198(4) -0.1146(3) 0.0674(16) Uani 1 1 d .
H24A H 0.4187 0.6039 -0.0816 0.101 Uiso 1 1 calc R
H24B H 0.5649 0.5778 -0.1163 0.101 Uiso 1 1 calc R
H24C H 0.4532 0.6283 -0.1634 0.101 Uiso 1 1 calc R
S2 S 0.11514(16) -0.03086(12) 0.18664(10) 0.0740(5) Uani 1 1 d .
F1 F -0.0534(4) 0.0362(3) 0.2821(2) 0.0886(12) Uani 1 1 d .
F2 F -0.1177(4) 0.0547(3) 0.1693(2) 0.0956(13) Uani 1 1 d .
F3 F 0.0575(6) 0.1204(3) 0.2165(3) 0.1247(17) Uani 1 1 d .
O4 O 0.1509(6) -0.0107(4) 0.1136(3) 0.113(2) Uani 1 1 d .
O5 O 0.0227(6) -0.1032(3) 0.1909(3) 0.0993(16) Uani 1 1 d .
O6 O 0.2242(5) -0.0325(4) 0.2417(3) 0.1059(18) Uani 1 1 d .
C25 C -0.0085(6) 0.0465(4) 0.2147(3) 0.0682(16) Uani 1 1 d .

loop_
_atom_site_aniso_label
_atom_site_aniso_U_11
_atom_site_aniso_U_22
_atom_site_aniso_U_33
_atom_site_aniso_U_23
_atom_site_aniso_U_13
_atom_site_aniso_U_12
Ru1 0.03119(18) 0.0335(2) 0.0321(2) 0.00031(13) 0.00228(13) 0.00014(13)
S1 0.0382(5) 0.0544(7) 0.0327(6) 0.0042(5) 0.0007(4) 0.0061(5)
O1 0.0481(15) 0.0401(18) 0.0468(18) -0.0069(14) -0.0079(14) 0.0025(14)
O2 0.082(2) 0.046(2) 0.081(3) -0.0068(19) -0.013(2) 0.016(2)
O3 0.0530(18) 0.067(2) 0.054(2) 0.0111(18) -0.0033(16) 0.0182(18)
N1 0.0356(16) 0.039(2) 0.0325(18) 0.0027(15) 0.0026(14) -0.0019(15)
N2 0.0363(16) 0.037(2) 0.040(2) 0.0006(15) 0.0071(15) -0.0021(15)
N3 0.0313(15) 0.043(2) 0.039(2) 0.0032(16) 0.0027(14) 0.0029(15)
N4 0.0349(15) 0.041(2) 0.0356(19) 0.0035(16) 0.0005(14) -0.0047(15)
C1 0.045(2) 0.050(3) 0.044(3) 0.000(2) 0.000(2) -0.009(2)
C2 0.048(2) 0.068(4) 0.057(3) 0.006(3) 0.010(2) -0.019(3)
C3 0.042(2) 0.082(4) 0.060(3) -0.002(3) 0.020(2) -0.006(3)
C4 0.045(2) 0.066(3) 0.053(3) -0.008(3) 0.014(2) 0.002(2)
C5 0.040(2) 0.045(3) 0.039(2) -0.0061(19) 0.0064(18) 0.0022(19)
C6 0.0363(19) 0.043(2) 0.043(2) -0.002(2) 0.0080(18) 0.0033(19)
C7 0.053(2) 0.049(3) 0.060(3) -0.005(2) 0.014(2) 0.006(2)
C8 0.069(3) 0.034(3) 0.084(4) -0.008(3) 0.018(3) -0.001(2)
C9 0.063(3) 0.036(3) 0.071(4) -0.001(2) 0.013(3) -0.006(2)
C10 0.041(2) 0.036(2) 0.046(3) -0.0019(19) 0.0065(19) -0.0064(19)
C11 0.039(2) 0.040(2) 0.044(3) 0.0035(19) 0.0054(19) -0.0008(18)
C12 0.045(2) 0.049(3) 0.073(4) 0.015(3) 0.010(2) -0.006(2)
C13 0.039(2) 0.064(4) 0.078(4) 0.021(3) 0.014(3) -0.001(2)
C14 0.035(2) 0.067(4) 0.065(3) 0.018(3) 0.014(2) 0.011(2)
C15 0.038(2) 0.046(3) 0.047(3) 0.007(2) 0.003(2) 0.0056(19)
C16 0.040(2) 0.038(2) 0.055(3) 0.003(2) -0.001(2) 0.0024(19)
C17 0.0334(18) 0.047(3) 0.045(3) 0.010(2) 0.0006(18) -0.0024(19)
C18 0.049(2) 0.071(4) 0.057(3) 0.021(3) -0.001(2) 0.009(3)
C19 0.049(3) 0.097(5) 0.052(3) 0.026(3) -0.008(2) -0.002(3)
C20 0.047(2) 0.084(4) 0.038(3) 0.003(3) -0.004(2) -0.016(3)
C21 0.042(2) 0.055(3) 0.037(2) 0.002(2) 0.0004(19) -0.016(2)
C22 0.089(4) 0.067(4) 0.043(3) -0.011(3) -0.004(3) -0.007(3)
C23 0.055(3) 0.139(7) 0.043(3) 0.015(4) 0.011(3) 0.001(4)
C24 0.068(3) 0.077(4) 0.056(3) -0.013(3) -0.018(3) 0.003(3)
S2 0.0613(8) 0.0903(12) 0.0712(10) -0.0055(9) 0.0166(8) 0.0248(8)
F1 0.099(2) 0.110(3) 0.057(2) -0.002(2) 0.0228(19) 0.037(2)
F2 0.076(2) 0.132(4) 0.078(3) 0.004(2) -0.0108(19) 0.040(2)
F3 0.168(4) 0.063(3) 0.143(5) -0.007(3) 0.001(4) -0.006(3)
O4 0.127(4) 0.119(5) 0.097(4) 0.018(3) 0.064(3) 0.033(4)
O5 0.113(4) 0.072(3) 0.113(4) -0.012(3) 0.013(3) -0.014(3)
O6 0.060(2) 0.120(5) 0.137(5) 0.006(4) -0.015(3) 0.021(3)
C25 0.068(3) 0.079(4) 0.058(4) 0.003(3) 0.009(3) 0.023(3)

loop_
_atom_type_symbol
_atom_type_description
_atom_type_scat_dispersion_real
_atom_type_scat_dispersion_imag
_atom_type_scat_source
C C 0.0033 0.0016 'International Tables Vol C Tables 4.2.6.8 and 6.1.1.4'
H H 0.0000 0.0000 'International Tables Vol C Tables 4.2.6.8 and 6.1.1.4'
N N 0.0061 0.0033 'International Tables Vol C Tables 4.2.6.8 and 6.1.1.4'
O O 0.0106 0.0060 'International Tables Vol C Tables 4.2.6.8 and 6.1.1.4'
Ru Ru -1.2594 0.8363 'International Tables Vol C Tables 4.2.6.8 and 6.1.1.4'
F F 0.0171 0.0103 'International Tables Vol C Tables 4.2.6.8 and 6.1.1.4'
S S 0.1246 0.1234 'International Tables Vol C Tables 4.2.6.8 and 6.1.1.4'

loop_
_geom_angle_atom_site_label_1
_geom_angle_atom_site_label_2
_geom_angle_atom_site_label_3
_geom_angle
N2 Ru1 N3 79.79(14)
N2 Ru1 N1 79.71(14)
N3 Ru1 N1 159.33(14)
N2 Ru1 O1 178.13(14)
N3 Ru1 O1 99.02(14)
N1 Ru1 O1 101.53(13)
N2 Ru1 N4 102.81(15)
N3 Ru1 N4 88.70(13)
N1 Ru1 N4 93.21(13)
O1 Ru1 N4 78.56(13)
N2 Ru1 S1 88.76(12)
N3 Ru1 S1 93.66(11)
N1 Ru1 S1 88.58(10)
O1 Ru1 S1 89.88(9)
N4 Ru1 S1 168.43(10)
O3 S1 C23 107.5(3)
O3 S1 C24 106.8(3)
C23 S1 C24 99.7(3)
O3 S1 Ru1 117.72(16)
C23 S1 Ru1 114.1(2)
C24 S1 Ru1 109.4(2)
C16 O1 Ru1 116.4(3)
C1 N1 C5 118.6(4)
C1 N1 Ru1 128.8(3)
C5 N1 Ru1 112.5(3)
C6 N2 C10 122.0(4)
C6 N2 Ru1 119.2(3)
C10 N2 Ru1 118.7(3)
C15 N3 C11 118.4(4)
C15 N3 Ru1 128.2(3)
C11 N3 Ru1 113.4(3)
C17 N4 C21 118.1(4)
C17 N4 Ru1 110.1(3)
C21 N4 Ru1 131.6(3)
N1 C1 C2 122.9(5)
C3 C2 C1 118.3(5)
C4 C3 C2 119.5(5)
C3 C4 C5 120.1(5)
N1 C5 C4 120.5(4)
N1 C5 C6 115.6(4)
C4 C5 C6 123.9(4)
N2 C6 C7 119.9(4)
N2 C6 C5 112.7(4)
C7 C6 C5 127.3(4)
C8 C7 C6 118.5(4)
C7 C8 C9 120.7(5)
C10 C9 C8 119.3(5)
N2 C10 C9 119.5(4)
N2 C10 C11 112.9(4)
C9 C10 C11 127.6(4)
N3 C11 C12 121.0(4)
N3 C11 C10 115.1(4)
C12 C11 C10 123.9(4)
C13 C12 C11 120.3(5)
C12 C13 C14 118.9(4)
C13 C14 C15 119.2(5)
N3 C15 C14 122.3(5)
O2 C16 O1 125.2(5)
O2 C16 C17 119.1(4)
O1 C16 C17 115.7(4)
N4 C17 C18 122.8(5)
N4 C17 C16 117.7(4)
C18 C17 C16 119.4(5)
C17 C18 C19 119.0(6)
C20 C19 C18 118.3(5)
C19 C20 C21 121.7(5)
N4 C21 C20 119.9(5)
N4 C21 C22 119.8(4)
C20 C21 C22 120.3(5)
O4 S2 O6 119.0(4)
O4 S2 O5 113.0(4)
O6 S2 O5 111.2(4)
O4 S2 C25 105.2(3)
O6 S2 C25 105.7(3)
O5 S2 C25 100.5(3)
F2 C25 F1 109.8(5)
F2 C25 F3 105.5(6)
F1 C25 F3 104.4(6)
F2 C25 S2 113.1(5)
F1 C25 S2 112.9(4)
F3 C25 S2 110.5(4)

loop_
_geom_bond_atom_site_label_1
_geom_bond_atom_site_label_2
_geom_bond_distance
Ru1 N2 1.952(4)
Ru1 N3 2.068(3)
Ru1 N1 2.072(3)
Ru1 O1 2.087(3)
Ru1 N4 2.161(3)
Ru1 S1 2.2409(12)
S1 O3 1.471(4)
S1 C23 1.772(5)
S1 C24 1.777(6)
O1 C16 1.275(5)
O2 C16 1.222(6)
N1 C1 1.327(6)
N1 C5 1.372(6)
N2 C6 1.348(5)
N2 C10 1.357(5)
N3 C15 1.341(6)
N3 C11 1.360(6)
N4 C17 1.343(6)
N4 C21 1.353(6)
C1 C2 1.391(7)
C2 C3 1.378(8)
C3 C4 1.367(8)
C4 C5 1.386(6)
C5 C6 1.465(6)
C6 C7 1.383(7)
C7 C8 1.378(7)
C8 C9 1.384(7)
C9 C10 1.368(7)
C10 C11 1.474(6)
C11 C12 1.376(6)
C12 C13 1.366(7)
C13 C14 1.373(8)
C14 C15 1.378(6)
C16 C17 1.511(7)
C17 C18 1.376(7)
C18 C19 1.382(8)
C19 C20 1.339(9)
C20 C21 1.396(7)
C21 C22 1.488(8)
S2 O4 1.403(5)
S2 O6 1.404(5)
S2 O5 1.474(5)
S2 C25 1.797(6)
F1 C25 1.302(7)
F2 C25 1.298(7)
F3 C25 1.365(8)
